data_4125478
loop_
_publ_author_name
'Lo, Julian C.'
'Kim, Dongyoung'
'Pan, Chung-Mao'
'Edwards, Jacob T.'
'Yabe, Yuki'
'Gui, Jinghan'
'Qin, Tian'
'Guti\'errez, Sara'
'Giacoboni, Jessica'
'Smith, Myles W.'
'Holland, Patrick L.'
'Baran, Phil S.'

_publ_section_title
;
 Fe-Catalyzed C-C Bond Construction from Olefins via Radicals.
;
_journal_issue 6
_journal_name_full 'Journal of the American Chemical Society'
_journal_page_first 2484
_journal_page_last 2503
_journal_paper_doi 10.1021/jacs.6b13155
_journal_volume 139
_journal_year 2017
_chemical_formula_moiety 'C18 H30 N4 O3 S Si, 0.25(C6 H14)'
_chemical_formula_sum 'C19.5 H33.5 N4 O3 S Si'
_chemical_formula_weight 432.15
_space_group_crystal_system monoclinic
_space_group_IT_number 14
_space_group_name_Hall '-P 2ybc'
_space_group_name_H-M_alt 'P 1 21/c 1'
_symmetry_space_group_name_Hall '-P 2ybc'
_symmetry_space_group_name_H-M 'P 1 21/c 1'
_atom_sites_solution_hydrogens geom
_atom_sites_solution_primary direct
_atom_sites_solution_secondary difmap
_audit_creation_date 2015-10-07
_audit_creation_method
;
Olex2 1.2-beta
(compiled 2015.09.30 svn.r3233 for OlexSys, GUI svn.r5103)
;
_cell_angle_alpha 90
_cell_angle_beta 90.004(2)
_cell_angle_gamma 90
_cell_formula_units_Z 8
_cell_length_a 8.0108(3)
_cell_length_b 16.3497(5)
_cell_length_c 36.6816(12)
_cell_measurement_reflns_used 9830
_cell_measurement_temperature 100.0
_cell_measurement_theta_max 25.338
_cell_measurement_theta_min 2.221
_cell_volume 4804.3(3)
_computing_cell_refinement 'SAINT v8.34A (Bruker, 2013)'
_computing_data_collection 'APEX2 v2013.6-2 (Bruker, 2013)'
_computing_data_reduction 'SAINT v8.34A (Bruker, 2013)'
_computing_molecular_graphics 'Olex2 (Dolomanov et al., 2009)'
_computing_publication_material 'Olex2 (Dolomanov et al., 2009)'
_computing_structure_refinement 'ShelXL (Sheldrick, 2015)'
_computing_structure_solution 'ShelXT (Sheldrick, 2015)'
_diffrn_ambient_temperature 100.0
_diffrn_detector 'Bruker APEX-II CCD'
_diffrn_detector_area_resol_mean 8.258
_diffrn_detector_type 'CCD Area Detector'
_diffrn_measured_fraction_theta_full 1.000
_diffrn_measured_fraction_theta_max 0.999
_diffrn_measurement_device 'Kappa Four-Circle Diffractometer'
_diffrn_measurement_device_type 'Bruker APEX II Ultra'
_diffrn_measurement_method '\w and \f scans'
_diffrn_radiation_monochromator 'Double Bounce Multilayer Mirrors'
_diffrn_radiation_probe x-ray
_diffrn_radiation_type MoK\a
_diffrn_radiation_wavelength 0.71073
_diffrn_reflns_av_R_equivalents 0.0455
_diffrn_reflns_av_unetI/netI 0.0271
_diffrn_reflns_Laue_measured_fraction_full 1.000
_diffrn_reflns_Laue_measured_fraction_max 0.999
_diffrn_reflns_limit_h_max 9
_diffrn_reflns_limit_h_min -9
_diffrn_reflns_limit_k_max 19
_diffrn_reflns_limit_k_min -19
_diffrn_reflns_limit_l_max 44
_diffrn_reflns_limit_l_min -44
_diffrn_reflns_number 70378
_diffrn_reflns_point_group_measured_fraction_full 1.000
_diffrn_reflns_point_group_measured_fraction_max 0.999
_diffrn_reflns_theta_full 25.000
_diffrn_reflns_theta_max 25.370
_diffrn_reflns_theta_min 1.669
_diffrn_source 'Micro Focus Rotating Anode'
_diffrn_source_type 'Bruker TXS'
_diffrn_standards_number 0
_exptl_absorpt_coefficient_mu 0.210
_exptl_absorpt_correction_T_max 0.0916
_exptl_absorpt_correction_T_min 0.0638
_exptl_absorpt_correction_type multi-scan
_exptl_absorpt_process_details
;
SADABS-2014/5 (Bruker,2014/5) was used for absorption correction.
wR2(int) was 0.1072 before and 0.0524 after correction.
The Ratio of minimum to maximum transmission is 0.6965.
The \l/2 correction factor is 0.00150.
;
_exptl_crystal_colour Colorless
_exptl_crystal_colour_primary Colorless
_exptl_crystal_density_diffrn 1.195
_exptl_crystal_description Block
_exptl_crystal_F_000 1860
_exptl_crystal_size_max 0.223
_exptl_crystal_size_mid 0.087
_exptl_crystal_size_min 0.065
_refine_diff_density_max 0.499
_refine_diff_density_min -0.318
_refine_diff_density_rms 0.061
_refine_ls_extinction_method none
_refine_ls_goodness_of_fit_ref 1.104
_refine_ls_hydrogen_treatment constr
_refine_ls_matrix_type full
_refine_ls_number_parameters 529
_refine_ls_number_reflns 8817
_refine_ls_number_restraints 0
_refine_ls_restrained_S_all 1.104
_refine_ls_R_factor_all 0.0698
_refine_ls_R_factor_gt 0.0549
_refine_ls_shift/su_max 0.001
_refine_ls_shift/su_mean 0.000
_refine_ls_structure_factor_coef Fsqd
_refine_ls_weighting_details 'w=1/[\s^2^(Fo^2^)+(0.0602P)^2^+6.1990P] where P=(Fo^2^+2Fc^2^)/3'
_refine_ls_weighting_scheme calc
_refine_ls_wR_factor_gt 0.1423
_refine_ls_wR_factor_ref 0.1513
_reflns_Friedel_coverage 0.000
_reflns_number_gt 6920
_reflns_number_total 8817
_reflns_threshold_expression 'I > 2\s(I)'
_cod_data_source_file ja6b13155_si_004.cif
_cod_data_source_block Baran540
_cod_depositor_comments
;
The following automatic conversions were performed:

'_diffrn_radiation_probe' value 'X-ray' changed to 'x-ray' according
to
/home/data/users/saulius/crontab/automatic-downloads/rss-feeds/ACS/lib/dictionaries/cif_core.dic
dictionary named 'cif_core.dic' version 2.4.2 from 2011-04-26.

Automatic conversion script
Id: cif_fix_values 4973 2017-02-22 13:04:09Z antanas 

 Adding full bibliography for 4125478.cif.
;
_cod_original_formula_sum 'C19.50 H33.50 N4 O3 S Si'
_cod_database_code 4125478
_shelx_space_group_comment
;
The symmetry employed for this shelxl refinement is uniquely defined
by the following loop, which should always be used as a source of
symmetry information in preference to the above space-group names.
They are only intended as comments.
;
_shelx_estimated_absorpt_t_max 0.986
_shelx_estimated_absorpt_t_min 0.955
_olex2_refinement_description
;
1. Fixed Uiso
 At 1.2 times of:
  All C(H) groups, All C(H,H) groups
 At 1.5 times of:
  All C(H,H,H) groups
2.a Secondary CH2 refined with riding coordinates:
 C1(H1A,H1B), C2(H2A,H2B), C1'(H1'A,H1'B), C2'(H2'A,H2'B), C2S(H2SA,H2SB),
 C3S(H3SA,H3SB)
2.b Aromatic/amide H refined with riding coordinates:
 C8(H8), C9(H9), C10(H10), C11(H11), C12(H12), C8'(H8'), C9'(H9'), C10'(H10'),
 C11'(H11'), C12'(H12')
2.c Idealised Me refined as rotating group:
 C4(H4A,H4B,H4C), C5(H5A,H5B,H5C), C13(H13A,H13B,H13C), C14(H14A,H14B,H14C),
 C16(H16A,H16B,H16C), C17(H17A,H17B,H17C), C18(H18A,H18B,H18C), C4'(H4'A,H4'B,
 H4'C), C5'(H5'A,H5'B,H5'C), C13'(H13D,H13E,H13F), C14'(H14D,H14E,H14F),
 C16'(H16D,H16E,H16F), C17'(H17D,H17E,H17F), C18'(H18D,H18E,H18F), C1S(H1SA,
 H1SB,H1SC)
;
_shelx_shelxl_version_number 2014/7
_olex2_submission_special_instructions 'No special instructions were received'

loop_
_space_group_symop_operation_xyz
'x, y, z'
'-x, y+1/2, -z+1/2'
'-x, -y, -z'
'x, -y-1/2, z-1/2'

loop_
_atom_site_label
_atom_site_type_symbol
_atom_site_fract_x
_atom_site_fract_y
_atom_site_fract_z
_atom_site_U_iso_or_equiv
_atom_site_adp_type
_atom_site_occupancy
_atom_site_site_symmetry_order
_atom_site_calc_flag
_atom_site_refinement_flags_posn
S1 S 0.52249(8) 0.37713(4) 0.26531(2) 0.02121(16) Uani 1 1 d .
Si1 Si 0.65419(9) 0.38169(5) 0.42495(2) 0.02575(19) Uani 1 1 d .
O1 O 0.6345(2) 0.41332(11) 0.23961(5) 0.0239(4) Uani 1 1 d .
O2 O 0.4447(2) 0.30025(11) 0.25669(5) 0.0271(4) Uani 1 1 d .
O3 O 0.6545(2) 0.41562(11) 0.38289(5) 0.0248(4) Uani 1 1 d .
N1 N 0.2779(3) 0.45228(14) 0.30424(6) 0.0270(5) Uani 1 1 d .
N2 N 0.1634(3) 0.51353(14) 0.29977(6) 0.0294(5) Uani 1 1 d .
N3 N 0.1748(3) 0.54618(14) 0.26772(6) 0.0271(5) Uani 1 1 d .
N4 N 0.2993(3) 0.50617(13) 0.24997(6) 0.0226(5) Uani 1 1 d .
C1 C 0.6156(3) 0.37023(15) 0.30879(7) 0.0225(6) Uani 1 1 d .
H1A H 0.5286 0.3560 0.3269 0.027 Uiso 1 1 calc R
H1B H 0.6987 0.3254 0.3086 0.027 Uiso 1 1 calc R
C2 C 0.7015(3) 0.44886(16) 0.32076(7) 0.0235(6) Uani 1 1 d .
H2A H 0.6180 0.4935 0.3217 0.028 Uiso 1 1 calc R
H2B H 0.7868 0.4639 0.3024 0.028 Uiso 1 1 calc R
C3 C 0.7851(3) 0.44114(16) 0.35815(7) 0.0238(6) Uani 1 1 d .
C4 C 0.8498(4) 0.52506(17) 0.36941(8) 0.0302(6) Uani 1 1 d .
H4A H 0.7559 0.5631 0.3717 0.045 Uiso 1 1 calc GR
H4B H 0.9277 0.5453 0.3509 0.045 Uiso 1 1 calc GR
H4C H 0.9075 0.5207 0.3929 0.045 Uiso 1 1 calc GR
C5 C 0.9257(3) 0.37887(17) 0.35765(8) 0.0300(6) Uani 1 1 d .
H5A H 0.9802 0.3776 0.3816 0.045 Uiso 1 1 calc GR
H5B H 1.0075 0.3942 0.3390 0.045 Uiso 1 1 calc GR
H5C H 0.8803 0.3247 0.3521 0.045 Uiso 1 1 calc GR
C6 C 0.3589(3) 0.44928(15) 0.27303(7) 0.0217(5) Uani 1 1 d .
C7 C 0.3389(3) 0.52688(16) 0.21286(7) 0.0237(6) Uani 1 1 d .
C8 C 0.3699(3) 0.60813(17) 0.20475(8) 0.0292(6) Uani 1 1 d .
H8 H 0.3664 0.6488 0.2233 0.035 Uiso 1 1 calc R
C9 C 0.4060(4) 0.62871(18) 0.16906(8) 0.0373(7) Uani 1 1 d .
H9 H 0.4280 0.6841 0.1628 0.045 Uiso 1 1 calc R
C10 C 0.4103(4) 0.56858(19) 0.14223(8) 0.0381(7) Uani 1 1 d .
H10 H 0.4362 0.5830 0.1178 0.046 Uiso 1 1 calc R
C11 C 0.3771(4) 0.48819(18) 0.15101(8) 0.0328(7) Uani 1 1 d .
H11 H 0.3789 0.4475 0.1325 0.039 Uiso 1 1 calc R
C12 C 0.3412(3) 0.46639(17) 0.18663(8) 0.0287(6) Uani 1 1 d .
H12 H 0.3187 0.4111 0.1929 0.034 Uiso 1 1 calc R
C13 C 0.7375(4) 0.2753(2) 0.42758(9) 0.0427(8) Uani 1 1 d .
H13A H 0.6909 0.2427 0.4076 0.064 Uiso 1 1 calc GR
H13B H 0.7060 0.2509 0.4510 0.064 Uiso 1 1 calc GR
H13C H 0.8595 0.2766 0.4255 0.064 Uiso 1 1 calc GR
C14 C 0.7782(4) 0.4466(2) 0.45688(9) 0.0440(8) Uani 1 1 d .
H14A H 0.8967 0.4435 0.4504 0.066 Uiso 1 1 calc GR
H14B H 0.7626 0.4270 0.4819 0.066 Uiso 1 1 calc GR
H14C H 0.7404 0.5035 0.4551 0.066 Uiso 1 1 calc GR
C15 C 0.4256(4) 0.38265(18) 0.43767(8) 0.0318(7) Uani 1 1 d .
C16 C 0.3536(5) 0.4685(2) 0.43176(11) 0.0581(11) Uani 1 1 d .
H16A H 0.4143 0.5078 0.4470 0.087 Uiso 1 1 calc GR
H16B H 0.2352 0.4689 0.4385 0.087 Uiso 1 1 calc GR
H16C H 0.3654 0.4838 0.4061 0.087 Uiso 1 1 calc GR
C17 C 0.4012(4) 0.3584(2) 0.47747(9) 0.0477(9) Uani 1 1 d .
H17A H 0.4435 0.3028 0.4813 0.072 Uiso 1 1 calc GR
H17B H 0.2822 0.3603 0.4835 0.072 Uiso 1 1 calc GR
H17C H 0.4625 0.3965 0.4932 0.072 Uiso 1 1 calc GR
C18 C 0.3309(4) 0.3220(2) 0.41341(10) 0.0512(9) Uani 1 1 d .
H18A H 0.3384 0.3396 0.3879 0.077 Uiso 1 1 calc GR
H18B H 0.2134 0.3201 0.4208 0.077 Uiso 1 1 calc GR
H18C H 0.3803 0.2674 0.4160 0.077 Uiso 1 1 calc GR
S1' S 0.02271(8) 0.79206(4) 0.26438(2) 0.02121(16) Uani 1 1 d .
Si1' Si 0.15804(10) 0.79127(5) 0.42329(2) 0.02826(19) Uani 1 1 d .
O1' O -0.0550(2) 0.86869(11) 0.25556(5) 0.0282(4) Uani 1 1 d .
O2' O 0.1356(2) 0.75561(11) 0.23880(5) 0.0248(4) Uani 1 1 d .
O3' O 0.1563(2) 0.75409(11) 0.38200(5) 0.0258(4) Uani 1 1 d .
N1' N -0.2219(3) 0.71747(14) 0.30343(6) 0.0272(5) Uani 1 1 d .
N2' N -0.3357(3) 0.65560(14) 0.29946(6) 0.0284(5) Uani 1 1 d .
N3' N -0.3247(3) 0.62280(13) 0.26739(6) 0.0271(5) Uani 1 1 d .
N4' N -0.1999(3) 0.66265(13) 0.24953(6) 0.0228(5) Uani 1 1 d .
C1' C 0.1151(3) 0.79939(16) 0.30781(7) 0.0228(6) Uani 1 1 d .
H1'A H 0.1974 0.8446 0.3076 0.027 Uiso 1 1 calc R
H1'B H 0.0277 0.8133 0.3259 0.027 Uiso 1 1 calc R
C2' C 0.2023(3) 0.72092(15) 0.31977(7) 0.0240(6) Uani 1 1 d .
H2'A H 0.2880 0.7062 0.3015 0.029 Uiso 1 1 calc R
H2'B H 0.1196 0.6760 0.3207 0.029 Uiso 1 1 calc R
C3' C 0.2854(3) 0.72912(16) 0.35711(7) 0.0251(6) Uani 1 1 d .
C4' C 0.4254(3) 0.79267(18) 0.35615(8) 0.0307(6) Uani 1 1 d .
H4'A H 0.3786 0.8464 0.3501 0.046 Uiso 1 1 calc GR
H4'B H 0.5077 0.7771 0.3377 0.046 Uiso 1 1 calc GR
H4'C H 0.4795 0.7953 0.3801 0.046 Uiso 1 1 calc GR
C5' C 0.3526(4) 0.64547(17) 0.36838(8) 0.0305(6) Uani 1 1 d .
H5'A H 0.4090 0.6500 0.3920 0.046 Uiso 1 1 calc GR
H5'B H 0.4320 0.6260 0.3500 0.046 Uiso 1 1 calc GR
H5'C H 0.2599 0.6066 0.3704 0.046 Uiso 1 1 calc GR
C6' C -0.1405(3) 0.72026(16) 0.27218(7) 0.0224(6) Uani 1 1 d .
C7' C -0.1598(3) 0.64106(16) 0.21251(7) 0.0235(6) Uani 1 1 d .
C8' C -0.1550(3) 0.70180(17) 0.18612(8) 0.0279(6) Uani 1 1 d .
H8' H -0.1765 0.7573 0.1922 0.033 Uiso 1 1 calc R
C9' C -0.1181(4) 0.67930(18) 0.15073(8) 0.0329(7) Uani 1 1 d .
H9' H -0.1126 0.7199 0.1322 0.039 Uiso 1 1 calc R
C10' C -0.0889(4) 0.59785(19) 0.14194(8) 0.0371(7) Uani 1 1 d .
H10' H -0.0643 0.5827 0.1175 0.044 Uiso 1 1 calc R
C11' C -0.0958(4) 0.53900(18) 0.16891(9) 0.0381(7) Uani 1 1 d .
H11' H -0.0756 0.4834 0.1628 0.046 Uiso 1 1 calc R
C12' C -0.1316(3) 0.55968(17) 0.20443(8) 0.0290(6) Uani 1 1 d .
H12' H -0.1368 0.5191 0.2229 0.035 Uiso 1 1 calc R
C13' C 0.3062(5) 0.7367(3) 0.45413(9) 0.0565(10) Uani 1 1 d .
H13D H 0.2798 0.6782 0.4543 0.085 Uiso 1 1 calc GR
H13E H 0.2960 0.7587 0.4789 0.085 Uiso 1 1 calc GR
H13F H 0.4207 0.7446 0.4454 0.085 Uiso 1 1 calc GR
C14' C 0.2149(5) 0.9020(2) 0.42301(10) 0.0531(9) Uani 1 1 d .
H14D H 0.3298 0.9084 0.4142 0.080 Uiso 1 1 calc GR
H14E H 0.2061 0.9240 0.4478 0.080 Uiso 1 1 calc GR
H14F H 0.1388 0.9318 0.4068 0.080 Uiso 1 1 calc GR
C15' C -0.0604(4) 0.7771(2) 0.43942(9) 0.0435(8) Uani 1 1 d .
C16' C -0.1801(5) 0.8228(4) 0.41401(11) 0.0793(16) Uani 1 1 d .
H16D H -0.1504 0.8810 0.4135 0.119 Uiso 1 1 calc GR
H16E H -0.2947 0.8167 0.4229 0.119 Uiso 1 1 calc GR
H16F H -0.1717 0.8001 0.3894 0.119 Uiso 1 1 calc GR
C17' C -0.0833(4) 0.8119(2) 0.47844(9) 0.0471(8) Uani 1 1 d .
H17D H -0.0090 0.7829 0.4953 0.071 Uiso 1 1 calc GR
H17E H -0.1994 0.8044 0.4862 0.071 Uiso 1 1 calc GR
H17F H -0.0560 0.8703 0.4785 0.071 Uiso 1 1 calc GR
C18' C -0.1038(7) 0.6859(3) 0.43981(14) 0.100(2) Uani 1 1 d .
H18D H -0.1000 0.6644 0.4149 0.150 Uiso 1 1 calc GR
H18E H -0.2163 0.6784 0.4498 0.150 Uiso 1 1 calc GR
H18F H -0.0231 0.6565 0.4550 0.150 Uiso 1 1 calc GR
C1S C 0.8159(6) 0.0558(3) 0.45272(13) 0.0752(13) Uani 1 1 d .
H1SA H 0.8973 0.0351 0.4704 0.113 Uiso 1 1 calc GR
H1SB H 0.8554 0.1078 0.4427 0.113 Uiso 1 1 calc GR
H1SC H 0.8027 0.0160 0.4330 0.113 Uiso 1 1 calc GR
C2S C 0.6492(6) 0.0688(3) 0.47148(12) 0.0684(12) Uani 1 1 d .
H2SA H 0.5662 0.0863 0.4531 0.082 Uiso 1 1 calc R
H2SB H 0.6609 0.1137 0.4894 0.082 Uiso 1 1 calc R
C3S C 0.5831(6) -0.0065(2) 0.49093(11) 0.0642(11) Uani 1 1 d .
H3SA H 0.5726 -0.0516 0.4731 0.077 Uiso 1 1 calc R
H3SB H 0.6653 -0.0236 0.5096 0.077 Uiso 1 1 calc R

loop_
_atom_site_aniso_label
_atom_site_aniso_U_11
_atom_site_aniso_U_22
_atom_site_aniso_U_33
_atom_site_aniso_U_23
_atom_site_aniso_U_13
_atom_site_aniso_U_12
S1 0.0213(3) 0.0190(3) 0.0234(3) -0.0015(2) 0.0002(3) 0.0000(2)
Si1 0.0258(4) 0.0279(4) 0.0236(4) 0.0024(3) -0.0015(3) 0.0004(3)
O1 0.0229(9) 0.0250(10) 0.0238(10) 0.0006(8) 0.0030(7) 0.0007(7)
O2 0.0269(10) 0.0200(9) 0.0344(11) -0.0048(8) -0.0029(8) -0.0015(8)
O3 0.0229(9) 0.0284(10) 0.0231(10) 0.0018(8) 0.0005(7) -0.0008(8)
N1 0.0254(12) 0.0259(12) 0.0298(13) -0.0015(10) 0.0026(10) 0.0008(10)
N2 0.0274(12) 0.0284(13) 0.0325(14) -0.0036(10) 0.0046(10) 0.0003(10)
N3 0.0245(12) 0.0251(12) 0.0319(13) -0.0046(10) 0.0048(10) 0.0025(9)
N4 0.0212(11) 0.0203(11) 0.0263(12) -0.0032(9) 0.0010(9) 0.0001(9)
C1 0.0239(13) 0.0208(13) 0.0226(14) 0.0011(10) -0.0007(11) -0.0003(10)
C2 0.0246(13) 0.0212(13) 0.0245(14) 0.0018(11) 0.0003(11) -0.0008(11)
C3 0.0221(13) 0.0246(14) 0.0247(14) 0.0004(11) 0.0015(11) -0.0019(11)
C4 0.0301(15) 0.0298(15) 0.0308(15) -0.0022(12) -0.0018(12) -0.0050(12)
C5 0.0254(14) 0.0330(16) 0.0315(16) 0.0030(12) 0.0001(12) 0.0029(12)
C6 0.0220(13) 0.0181(13) 0.0251(14) -0.0023(10) 0.0006(10) -0.0029(10)
C7 0.0187(13) 0.0257(14) 0.0266(14) 0.0024(11) 0.0000(11) 0.0036(11)
C8 0.0295(15) 0.0253(14) 0.0329(16) -0.0013(12) -0.0001(12) 0.0032(12)
C9 0.0472(19) 0.0269(15) 0.0377(18) 0.0061(13) 0.0013(14) 0.0049(13)
C10 0.0440(18) 0.0410(18) 0.0293(16) 0.0062(14) 0.0022(13) 0.0088(14)
C11 0.0380(17) 0.0316(16) 0.0287(16) -0.0037(12) -0.0023(13) 0.0072(13)
C12 0.0304(15) 0.0239(14) 0.0317(16) -0.0015(12) -0.0011(12) 0.0044(11)
C13 0.0457(19) 0.0412(18) 0.0411(19) 0.0118(15) 0.0064(15) 0.0123(15)
C14 0.0433(19) 0.058(2) 0.0311(17) 0.0000(15) -0.0034(14) -0.0126(16)
C15 0.0267(15) 0.0374(17) 0.0314(16) 0.0075(13) 0.0019(12) 0.0020(12)
C16 0.044(2) 0.056(2) 0.074(3) 0.021(2) 0.0241(19) 0.0201(18)
C17 0.0351(18) 0.070(2) 0.0381(19) 0.0130(17) 0.0063(14) -0.0007(17)
C18 0.0338(18) 0.071(3) 0.049(2) 0.0036(18) -0.0045(15) -0.0129(17)
S1' 0.0220(3) 0.0187(3) 0.0230(3) 0.0021(2) 0.0003(3) 0.0002(2)
Si1' 0.0290(4) 0.0309(4) 0.0249(4) -0.0022(3) -0.0029(3) 0.0013(3)
O1' 0.0266(10) 0.0224(10) 0.0355(11) 0.0061(8) -0.0024(8) 0.0017(8)
O2' 0.0247(10) 0.0263(10) 0.0236(10) -0.0011(8) 0.0018(8) -0.0015(8)
O3' 0.0240(10) 0.0307(10) 0.0227(10) -0.0005(8) 0.0005(8) 0.0008(8)
N1' 0.0268(12) 0.0262(12) 0.0287(13) 0.0043(10) 0.0034(10) 0.0011(10)
N2' 0.0279(12) 0.0254(12) 0.0320(14) 0.0033(10) 0.0034(10) 0.0009(10)
N3' 0.0244(12) 0.0240(12) 0.0330(14) 0.0057(10) 0.0037(10) -0.0018(9)
N4' 0.0231(11) 0.0175(11) 0.0277(12) 0.0043(9) 0.0021(9) 0.0005(9)
C1' 0.0256(14) 0.0203(13) 0.0226(14) -0.0010(10) 0.0002(11) -0.0007(11)
C2' 0.0258(14) 0.0196(13) 0.0267(14) 0.0015(11) -0.0005(11) 0.0016(11)
C3' 0.0230(14) 0.0258(14) 0.0266(15) 0.0012(11) 0.0015(11) 0.0011(11)
C4' 0.0231(14) 0.0357(16) 0.0332(16) 0.0004(13) 0.0007(12) -0.0027(12)
C5' 0.0312(15) 0.0306(15) 0.0297(15) 0.0047(12) -0.0012(12) 0.0057(12)
C6' 0.0204(13) 0.0214(13) 0.0254(14) 0.0025(11) -0.0011(11) 0.0025(10)
C7' 0.0223(13) 0.0235(14) 0.0248(14) 0.0012(11) -0.0013(11) -0.0010(11)
C8' 0.0288(15) 0.0224(14) 0.0325(16) 0.0023(12) -0.0017(12) -0.0009(11)
C9' 0.0374(17) 0.0315(16) 0.0297(16) 0.0025(12) -0.0014(13) -0.0078(13)
C10' 0.0459(18) 0.0353(17) 0.0300(16) -0.0062(13) 0.0043(13) -0.0101(14)
C11' 0.0492(19) 0.0245(15) 0.0408(18) -0.0059(13) 0.0037(14) -0.0034(13)
C12' 0.0328(15) 0.0221(14) 0.0322(16) 0.0020(12) 0.0008(12) -0.0031(12)
C13' 0.059(2) 0.080(3) 0.0309(19) -0.0023(18) -0.0081(16) 0.022(2)
C14' 0.074(3) 0.0389(19) 0.047(2) -0.0073(16) 0.0084(18) -0.0146(18)
C15' 0.0395(18) 0.054(2) 0.0373(18) -0.0148(16) 0.0090(14) -0.0107(15)
C16' 0.033(2) 0.154(5) 0.050(2) -0.017(3) -0.0065(17) 0.021(3)
C17' 0.047(2) 0.058(2) 0.0364(19) -0.0078(16) 0.0102(15) -0.0017(17)
C18' 0.119(4) 0.079(3) 0.102(4) -0.051(3) 0.072(3) -0.067(3)
C1S 0.094(4) 0.053(3) 0.078(3) -0.006(2) -0.007(3) 0.008(2)
C2S 0.091(3) 0.049(2) 0.065(3) 0.004(2) 0.002(2) 0.012(2)
C3S 0.088(3) 0.046(2) 0.058(3) -0.0124(19) -0.011(2) 0.008(2)

loop_
_atom_type_symbol
_atom_type_description
_atom_type_scat_dispersion_real
_atom_type_scat_dispersion_imag
_atom_type_scat_source
C C 0.0033 0.0016 'International Tables Vol C Tables 4.2.6.8 and 6.1.1.4'
H H 0.0000 0.0000 'International Tables Vol C Tables 4.2.6.8 and 6.1.1.4'
N N 0.0061 0.0033 'International Tables Vol C Tables 4.2.6.8 and 6.1.1.4'
O O 0.0106 0.0060 'International Tables Vol C Tables 4.2.6.8 and 6.1.1.4'
S S 0.1246 0.1234 'International Tables Vol C Tables 4.2.6.8 and 6.1.1.4'
Si Si 0.0817 0.0704 'International Tables Vol C Tables 4.2.6.8 and 6.1.1.4'

loop_
_geom_angle_atom_site_label_1
_geom_angle_atom_site_label_2
_geom_angle_atom_site_label_3
_geom_angle
_geom_angle_site_symmetry_1
O1 S1 O2 119.25(11) .
O1 S1 C1 110.94(12) .
O1 S1 C6 106.95(11) .
O2 S1 C1 109.03(12) .
O2 S1 C6 107.12(11) .
C1 S1 C6 102.07(12) .
O3 Si1 C13 111.31(13) .
O3 Si1 C14 113.40(13) .
O3 Si1 C15 103.37(11) .
C13 Si1 C14 107.90(17) .
C13 Si1 C15 109.98(15) .
C14 Si1 C15 110.85(15) .
C3 O3 Si1 133.57(16) .
C6 N1 N2 104.7(2) .
N3 N2 N1 111.3(2) .
N2 N3 N4 106.8(2) .
N3 N4 C7 120.1(2) .
C6 N4 N3 107.0(2) .
C6 N4 C7 132.8(2) .
S1 C1 H1A 108.9 .
S1 C1 H1B 108.9 .
H1A C1 H1B 107.7 .
C2 C1 S1 113.43(18) .
C2 C1 H1A 108.9 .
C2 C1 H1B 108.9 .
C1 C2 H2A 109.0 .
C1 C2 H2B 109.0 .
C1 C2 C3 112.7(2) .
H2A C2 H2B 107.8 .
C3 C2 H2A 109.0 .
C3 C2 H2B 109.0 .
O3 C3 C2 105.6(2) .
O3 C3 C4 109.6(2) .
O3 C3 C5 110.5(2) .
C4 C3 C2 108.5(2) .
C5 C3 C2 111.7(2) .
C5 C3 C4 110.8(2) .
C3 C4 H4A 109.5 .
C3 C4 H4B 109.5 .
C3 C4 H4C 109.5 .
H4A C4 H4B 109.5 .
H4A C4 H4C 109.5 .
H4B C4 H4C 109.5 .
C3 C5 H5A 109.5 .
C3 C5 H5B 109.5 .
C3 C5 H5C 109.5 .
H5A C5 H5B 109.5 .
H5A C5 H5C 109.5 .
H5B C5 H5C 109.5 .
N1 C6 S1 121.6(2) .
N1 C6 N4 110.3(2) .
N4 C6 S1 128.1(2) .
C8 C7 N4 118.0(2) .
C12 C7 N4 119.6(2) .
C12 C7 C8 122.4(3) .
C7 C8 H8 120.8 .
C9 C8 C7 118.3(3) .
C9 C8 H8 120.8 .
C8 C9 H9 119.9 .
C8 C9 C10 120.2(3) .
C10 C9 H9 119.9 .
C9 C10 H10 119.9 .
C11 C10 C9 120.2(3) .
C11 C10 H10 119.9 .
C10 C11 H11 119.8 .
C10 C11 C12 120.4(3) .
C12 C11 H11 119.8 .
C7 C12 C11 118.4(3) .
C7 C12 H12 120.8 .
C11 C12 H12 120.8 .
Si1 C13 H13A 109.5 .
Si1 C13 H13B 109.5 .
Si1 C13 H13C 109.5 .
H13A C13 H13B 109.5 .
H13A C13 H13C 109.5 .
H13B C13 H13C 109.5 .
Si1 C14 H14A 109.5 .
Si1 C14 H14B 109.5 .
Si1 C14 H14C 109.5 .
H14A C14 H14B 109.5 .
H14A C14 H14C 109.5 .
H14B C14 H14C 109.5 .
C16 C15 Si1 109.7(2) .
C16 C15 C18 108.9(3) .
C17 C15 Si1 111.0(2) .
C17 C15 C16 109.0(3) .
C17 C15 C18 108.9(3) .
C18 C15 Si1 109.3(2) .
C15 C16 H16A 109.5 .
C15 C16 H16B 109.5 .
C15 C16 H16C 109.5 .
H16A C16 H16B 109.5 .
H16A C16 H16C 109.5 .
H16B C16 H16C 109.5 .
C15 C17 H17A 109.5 .
C15 C17 H17B 109.5 .
C15 C17 H17C 109.5 .
H17A C17 H17B 109.5 .
H17A C17 H17C 109.5 .
H17B C17 H17C 109.5 .
C15 C18 H18A 109.5 .
C15 C18 H18B 109.5 .
C15 C18 H18C 109.5 .
H18A C18 H18B 109.5 .
H18A C18 H18C 109.5 .
H18B C18 H18C 109.5 .
O1' S1' C1' 109.06(12) .
O1' S1' C6' 107.05(11) .
O2' S1' O1' 119.27(11) .
O2' S1' C1' 110.84(12) .
O2' S1' C6' 107.13(12) .
C1' S1' C6' 102.01(12) .
O3' Si1' C13' 112.94(14) .
O3' Si1' C14' 110.99(14) .
O3' Si1' C15' 103.92(12) .
C13' Si1' C14' 108.2(2) .
C15' Si1' C13' 110.21(18) .
C15' Si1' C14' 110.60(17) .
C3' O3' Si1' 133.51(16) .
C6' N1' N2' 105.2(2) .
N3' N2' N1' 110.9(2) .
N2' N3' N4' 106.8(2) .
N3' N4' C7' 120.0(2) .
C6' N4' N3' 107.3(2) .
C6' N4' C7' 132.6(2) .
S1' C1' H1'A 108.9 .
S1' C1' H1'B 108.9 .
H1'A C1' H1'B 107.7 .
C2' C1' S1' 113.30(18) .
C2' C1' H1'A 108.9 .
C2' C1' H1'B 108.9 .
C1' C2' H2'A 109.1 .
C1' C2' H2'B 109.1 .
C1' C2' C3' 112.5(2) .
H2'A C2' H2'B 107.8 .
C3' C2' H2'A 109.1 .
C3' C2' H2'B 109.1 .
O3' C3' C2' 106.3(2) .
O3' C3' C4' 110.4(2) .
O3' C3' C5' 109.6(2) .
C2' C3' C4' 111.0(2) .
C5' C3' C2' 108.5(2) .
C5' C3' C4' 110.9(2) .
C3' C4' H4'A 109.5 .
C3' C4' H4'B 109.5 .
C3' C4' H4'C 109.5 .
H4'A C4' H4'B 109.5 .
H4'A C4' H4'C 109.5 .
H4'B C4' H4'C 109.5 .
C3' C5' H5'A 109.5 .
C3' C5' H5'B 109.5 .
C3' C5' H5'C 109.5 .
H5'A C5' H5'B 109.5 .
H5'A C5' H5'C 109.5 .
H5'B C5' H5'C 109.5 .
N1' C6' S1' 121.7(2) .
N1' C6' N4' 109.8(2) .
N4' C6' S1' 128.5(2) .
C8' C7' N4' 119.3(2) .
C12' C7' N4' 118.4(2) .
C12' C7' C8' 122.4(3) .
C7' C8' H8' 121.0 .
C9' C8' C7' 118.1(3) .
C9' C8' H8' 121.0 .
C8' C9' H9' 119.7 .
C8' C9' C10' 120.6(3) .
C10' C9' H9' 119.7 .
C9' C10' H10' 120.2 .
C11' C10' C9' 119.6(3) .
C11' C10' H10' 120.2 .
C10' C11' H11' 119.5 .
C12' C11' C10' 121.0(3) .
C12' C11' H11' 119.5 .
C7' C12' H12' 120.9 .
C11' C12' C7' 118.3(3) .
C11' C12' H12' 120.9 .
Si1' C13' H13D 109.5 .
Si1' C13' H13E 109.5 .
Si1' C13' H13F 109.5 .
H13D C13' H13E 109.5 .
H13D C13' H13F 109.5 .
H13E C13' H13F 109.5 .
Si1' C14' H14D 109.5 .
Si1' C14' H14E 109.5 .
Si1' C14' H14F 109.5 .
H14D C14' H14E 109.5 .
H14D C14' H14F 109.5 .
H14E C14' H14F 109.5 .
C16' C15' Si1' 109.5(3) .
C16' C15' C17' 107.9(3) .
C17' C15' Si1' 111.0(2) .
C18' C15' Si1' 109.7(3) .
C18' C15' C16' 109.8(4) .
C18' C15' C17' 108.8(3) .
C15' C16' H16D 109.5 .
C15' C16' H16E 109.5 .
C15' C16' H16F 109.5 .
H16D C16' H16E 109.5 .
H16D C16' H16F 109.5 .
H16E C16' H16F 109.5 .
C15' C17' H17D 109.5 .
C15' C17' H17E 109.5 .
C15' C17' H17F 109.5 .
H17D C17' H17E 109.5 .
H17D C17' H17F 109.5 .
H17E C17' H17F 109.5 .
C15' C18' H18D 109.5 .
C15' C18' H18E 109.5 .
C15' C18' H18F 109.5 .
H18D C18' H18E 109.5 .
H18D C18' H18F 109.5 .
H18E C18' H18F 109.5 .
H1SA C1S H1SB 109.5 .
H1SA C1S H1SC 109.5 .
H1SB C1S H1SC 109.5 .
C2S C1S H1SA 109.5 .
C2S C1S H1SB 109.5 .
C2S C1S H1SC 109.5 .
C1S C2S H2SA 108.8 .
C1S C2S H2SB 108.8 .
C1S C2S C3S 114.0(4) .
H2SA C2S H2SB 107.7 .
C3S C2S H2SA 108.8 .
C3S C2S H2SB 108.8 .
C2S C3S H3SA 108.8 .
C2S C3S H3SB 108.8 .
C3S C3S C2S 113.7(4) 3_656
C3S C3S H3SA 108.8 3_656
C3S C3S H3SB 108.8 3_656
H3SA C3S H3SB 107.7 .

loop_
_geom_bond_atom_site_label_1
_geom_bond_atom_site_label_2
_geom_bond_distance
_geom_bond_site_symmetry_2
S1 O1 1.4296(19) .
S1 O2 1.4380(18) .
S1 C1 1.764(3) .
S1 C6 1.786(3) .
Si1 O3 1.6395(19) .
Si1 C13 1.865(3) .
Si1 C14 1.867(3) .
Si1 C15 1.890(3) .
O3 C3 1.446(3) .
N1 N2 1.368(3) .
N1 C6 1.317(3) .
N2 N3 1.294(3) .
N3 N4 1.359(3) .
N4 C6 1.345(3) .
N4 C7 1.438(3) .
C1 H1A 0.9900 .
C1 H1B 0.9900 .
C1 C2 1.523(3) .
C2 H2A 0.9900 .
C2 H2B 0.9900 .
C2 C3 1.532(4) .
C3 C4 1.524(4) .
C3 C5 1.518(4) .
C4 H4A 0.9800 .
C4 H4B 0.9800 .
C4 H4C 0.9800 .
C5 H5A 0.9800 .
C5 H5B 0.9800 .
C5 H5C 0.9800 .
C7 C8 1.384(4) .
C7 C12 1.380(4) .
C8 H8 0.9500 .
C8 C9 1.383(4) .
C9 H9 0.9500 .
C9 C10 1.391(4) .
C10 H10 0.9500 .
C10 C11 1.379(4) .
C11 H11 0.9500 .
C11 C12 1.385(4) .
C12 H12 0.9500 .
C13 H13A 0.9800 .
C13 H13B 0.9800 .
C13 H13C 0.9800 .
C14 H14A 0.9800 .
C14 H14B 0.9800 .
C14 H14C 0.9800 .
C15 C16 1.533(4) .
C15 C17 1.525(4) .
C15 C18 1.534(4) .
C16 H16A 0.9800 .
C16 H16B 0.9800 .
C16 H16C 0.9800 .
C17 H17A 0.9800 .
C17 H17B 0.9800 .
C17 H17C 0.9800 .
C18 H18A 0.9800 .
C18 H18B 0.9800 .
C18 H18C 0.9800 .
S1' O1' 1.4360(19) .
S1' O2' 1.4328(19) .
S1' C1' 1.761(3) .
S1' C6' 1.780(3) .
Si1' O3' 1.6319(19) .
Si1' C13' 1.867(3) .
Si1' C14' 1.867(3) .
Si1' C15' 1.862(3) .
O3' C3' 1.439(3) .
N1' N2' 1.369(3) .
N1' C6' 1.319(3) .
N2' N3' 1.296(3) .
N3' N4' 1.361(3) .
N4' C6' 1.343(3) .
N4' C7' 1.439(3) .
C1' H1'A 0.9900 .
C1' H1'B 0.9900 .
C1' C2' 1.525(3) .
C2' H2'A 0.9900 .
C2' H2'B 0.9900 .
C2' C3' 1.529(4) .
C3' C4' 1.529(4) .
C3' C5' 1.527(4) .
C4' H4'A 0.9800 .
C4' H4'B 0.9800 .
C4' H4'C 0.9800 .
C5' H5'A 0.9800 .
C5' H5'B 0.9800 .
C5' H5'C 0.9800 .
C7' C8' 1.387(4) .
C7' C12' 1.382(4) .
C8' H8' 0.9500 .
C8' C9' 1.381(4) .
C9' H9' 0.9500 .
C9' C10' 1.390(4) .
C10' H10' 0.9500 .
C10' C11' 1.381(4) .
C11' H11' 0.9500 .
C11' C12' 1.377(4) .
C12' H12' 0.9500 .
C13' H13D 0.9800 .
C13' H13E 0.9800 .
C13' H13F 0.9800 .
C14' H14D 0.9800 .
C14' H14E 0.9800 .
C14' H14F 0.9800 .
C15' C16' 1.532(5) .
C15' C17' 1.551(4) .
C15' C18' 1.531(5) .
C16' H16D 0.9800 .
C16' H16E 0.9800 .
C16' H16F 0.9800 .
C17' H17D 0.9800 .
C17' H17E 0.9800 .
C17' H17F 0.9800 .
C18' H18D 0.9800 .
C18' H18E 0.9800 .
C18' H18F 0.9800 .
C1S H1SA 0.9800 .
C1S H1SB 0.9800 .
C1S H1SC 0.9800 .
C1S C2S 1.517(6) .
C2S H2SA 0.9900 .
C2S H2SB 0.9900 .
C2S C3S 1.518(6) .
C3S C3S 1.504(8) 3_656
C3S H3SA 0.9900 .
C3S H3SB 0.9900 .
